data_7712550
loop_
_publ_author_name
'Claude, Guilhem'
'Kulitzki, Erika'
'Hagenbach, Adelheid'
'Roca Jungfer, Maximilian'
'Figueroa, Joshua S.'
'Abram, Ulrich'

_publ_section_title
;
 Phenylimido Complexes of Rhenium: Fluorine Substituents Provide
 Protection, Reactivity and Solubility
;
_journal_name_full 'Dalton Transactions'
_journal_paper_doi 10.1039/D3DT00446E
_journal_year 2023
_chemical_formula_moiety 'C37 H36 Cl3 F N2 P Re'
_chemical_formula_sum 'C37 H36 Cl3 F N2 P Re'
_chemical_formula_weight 851.20
_space_group_crystal_system monoclinic
_space_group_IT_number 14
_space_group_name_Hall '-P 2ybc'
_space_group_name_H-M_alt 'P 1 21/c 1'
_atom_sites_solution_hydrogens geom
_atom_sites_solution_primary dual
_audit_creation_date 2023-01-10
_audit_creation_method
;
Olex2 1.3
(compiled 2020.11.12 svn.r5f609507 for OlexSys, GUI svn.r6408)
;
_audit_update_record
;
2023-01-17 deposited with the CCDC.	2023-03-07 downloaded from the CCDC.
;
_cell_angle_alpha 90
_cell_angle_beta 99.46(3)
_cell_angle_gamma 90
_cell_formula_units_Z 4
_cell_length_a 18.349(4)
_cell_length_b 10.552(2)
_cell_length_c 19.299(4)
_cell_measurement_reflns_used 35908
_cell_measurement_temperature 200
_cell_measurement_theta_max 29.54
_cell_measurement_theta_min 3.35
_cell_volume 3685.8(13)
_computing_cell_refinement 'STOE X-AREA'
_computing_data_collection 'STOE X-AREA'
_computing_data_reduction 'STOE X-RED'
_computing_molecular_graphics 'Olex2 1.3 (Dolomanov et al., 2009)'
_computing_publication_material 'Olex2 1.3 (Dolomanov et al., 2009)'
_computing_structure_refinement 'XL n/a (Sheldrick, 2008)'
_computing_structure_solution 'XT n/a (Sheldrick, 2015)'
_diffrn_ambient_temperature 200
_diffrn_detector 'image plate (34 cm diameter)'
_diffrn_detector_area_resol_mean 6.67
_diffrn_detector_type STOE
_diffrn_measured_fraction_theta_full 0.995
_diffrn_measured_fraction_theta_max 0.991
_diffrn_measurement_details
;
 285 frames, detector distance = 100 mm
;
_diffrn_measurement_device '2-circle goniometer'
_diffrn_measurement_device_type 'STOE IPDS 2T'
_diffrn_measurement_method 'rotation method'
_diffrn_radiation_collimation '0.5 mm diameter, monocapillary'
_diffrn_radiation_monochromator 'plane graphite'
_diffrn_radiation_polarisn_norm 0
_diffrn_radiation_type 'Mo K\a'
_diffrn_radiation_wavelength 0.71073
_diffrn_reflns_av_R_equivalents 0.0401
_diffrn_reflns_av_unetI/netI 0.0309
_diffrn_reflns_Laue_measured_fraction_full 0.995
_diffrn_reflns_Laue_measured_fraction_max 0.991
_diffrn_reflns_limit_h_max 22
_diffrn_reflns_limit_h_min -22
_diffrn_reflns_limit_k_max 12
_diffrn_reflns_limit_k_min -12
_diffrn_reflns_limit_l_max 23
_diffrn_reflns_limit_l_min -23
_diffrn_reflns_number 26788
_diffrn_reflns_point_group_measured_fraction_full 0.995
_diffrn_reflns_point_group_measured_fraction_max 0.991
_diffrn_reflns_theta_full 25.242
_diffrn_reflns_theta_max 25.999
_diffrn_reflns_theta_min 3.351
_diffrn_source 'sealed X-ray tube, 12 x 0.4 mm long-fine focus'
_diffrn_source_current 35
_diffrn_source_power 1.75
_diffrn_source_voltage 50
_diffrn_standards_number 0
_exptl_absorpt_coefficient_mu 3.590
_exptl_absorpt_correction_T_max 0.6075
_exptl_absorpt_correction_T_min 0.2534
_exptl_absorpt_correction_type integration
_exptl_absorpt_process_details 'STOE X-RED & X-SHAPE'
_exptl_crystal_colour blue
_exptl_crystal_colour_primary blue
_exptl_crystal_density_diffrn 1.534
_exptl_crystal_description block
_exptl_crystal_F_000 1688
_exptl_crystal_size_max 0.58
_exptl_crystal_size_mid 0.35
_exptl_crystal_size_min 0.13
_refine_diff_density_max 0.571
_refine_diff_density_min -0.972
_refine_diff_density_rms 0.065
_refine_ls_extinction_method none
_refine_ls_goodness_of_fit_ref 0.979
_refine_ls_hydrogen_treatment constr
_refine_ls_matrix_type full
_refine_ls_number_parameters 410
_refine_ls_number_reflns 7171
_refine_ls_number_restraints 500
_refine_ls_restrained_S_all 0.951
_refine_ls_R_factor_all 0.0358
_refine_ls_R_factor_gt 0.0252
_refine_ls_shift/su_max 0.003
_refine_ls_shift/su_mean 0.000
_refine_ls_structure_factor_coef Fsqd
_refine_ls_weighting_details 'w=1/[\s^2^(Fo^2^)+(0.0331P)^2^] where P=(Fo^2^+2Fc^2^)/3'
_refine_ls_weighting_scheme calc
_refine_ls_wR_factor_gt 0.0541
_refine_ls_wR_factor_ref 0.0565
_reflns_Friedel_coverage 0.000
_reflns_number_gt 5929
_reflns_number_total 7171
_reflns_threshold_expression 'I > 2\s(I)'
_cod_data_source_file d3dt00446e2.cif
_cod_data_source_block renphf_iprop2
_cod_original_cell_volume 3686.1(13)
_cod_database_code 7712550
_shelx_shelxl_version_number 2017/1
_shelx_space_group_comment
;
The symmetry employed for this shelxl refinement is uniquely defined
by the following loop, which should always be used as a source of
symmetry information in preference to the above space-group names.
They are only intended as comments.
;
_shelx_estimated_absorpt_t_max 0.653
_shelx_estimated_absorpt_t_min 0.230
_olex2_refinement_description
;
1. Others
 Fixed Uiso: H40(0.056) H34(0.06) H33(0.072) H46(0.062) H36(0.058) H30(0.06)
 H42(0.065) H37(0.073) H45(0.078) H38(0.077) H39(0.069) H31(0.071) H32(0.07)
 H21(0.08) H13(0.086) H12(0.081) H44(0.09) H16(0.075) H43(0.087) H15(0.094)
 H20(0.09) H19(0.092) H23(0.106) H28A(0.147) H28B(0.147) H28C(0.147) H26(0.103)
 H25A(0.184) H25B(0.184) H25C(0.184) H24A(0.187) H24B(0.187) H24C(0.187)
 H27A(0.203) H27B(0.203) H27C(0.203)
 Fixed X: H40(0.28375) H34(0.392312) H33(0.489169) H46(0.301945) H36(0.384543)
 H30(0.477898) H42(0.487236) H37(0.359102) H45(0.35162) H38(0.296742)
 H39(0.260038) H31(0.575769) H32(0.578408) H21(0.177141) H13(0.131263)
 H12(0.209936) H44(0.467294) H16(0.044701) H43(0.534765) H15(-0.03382)
 H20(0.090909) H19(0.050283) H23(0.10437) H28A(0.340096) H28B(0.357477)
 H28C(0.305307) H26(0.270138) H25A(0.126573) H25B(0.122237) H25C(0.188593)
 H24A(-0.017044) H24B(-0.001833) H24C(-0.007793) H27A(0.197056) H27B(0.259891)
 H27C(0.18378)
 Fixed Y: H40(0.237694) H34(0.576454) H33(0.61523) H46(0.265809) H36(0.102492)
 H30(0.22895) H42(0.439428) H37(-0.104856) H45(0.264742) H38(-0.140255)
 H39(0.030928) H31(0.271675) H32(0.462933) H21(0.750395) H13(-0.060546)
 H12(0.113913) H44(0.351578) H16(0.314685) H43(0.439911) H15(0.140601)
 H20(0.622254) H19(0.437782) H23(0.339376) H28A(0.65247) H28B(0.787424)
 H28C(0.778473) H26(0.67789) H25A(0.203399) H25B(0.141199) H25C(0.235187)
 H24A(0.37291) H24B(0.223557) H24C(0.295682) H27A(0.889477) H27B(0.90454)
 H27C(0.835351)
 Fixed Z: H40(0.837407) H34(0.825275) H33(0.917281) H46(0.592878)
 H36(0.681011) H30(0.799338) H42(0.691486) H37(0.713532) H45(0.488267)
 H38(0.806622) H39(0.87) H31(0.890063) H32(0.951559) H21(0.369439)
 H13(0.642665) H12(0.664657) H44(0.485801) H16(0.728107) H43(0.586353)
 H15(0.702636) H20(0.304079) H19(0.349314) H23(0.532519) H28A(0.458459)
 H28B(0.495311) H28C(0.420393) H26(0.547101) H25A(0.411847) H25B(0.486687)
 H25C(0.47802) H24A(0.484973) H24B(0.489243) H24C(0.415582) H27A(0.474357)
 H27B(0.541925) H27C(0.548737)
;
_olex2_submission_special_instructions 'No special instructions were received'

loop_
_space_group_symop_operation_xyz
'x, y, z'
'-x, y+1/2, -z+1/2'
'-x, -y, -z'
'x, -y-1/2, z-1/2'

loop_
_symmetry_equiv_pos_as_xyz
x,y,z
-x,1/2+y,1/2-z
-x,-y,-z
x,1/2-y,1/2+z

loop_
_atom_site_label
_atom_site_type_symbol
_atom_site_fract_x
_atom_site_fract_y
_atom_site_fract_z
_atom_site_U_iso_or_equiv
_atom_site_adp_type
_atom_site_occupancy
_atom_site_site_symmetry_order
_atom_site_calc_flag
_atom_site_refinement_flags_posn
_atom_site_refinement_flags_adp
_atom_site_refinement_flags_occupancy
_atom_site_disorder_assembly
_atom_site_disorder_group
Re1 Re 0.23277(2) 0.47264(2) 0.71963(2) 0.03839(5) Uani 1 1 d . U . . .
P1 P 0.34935(4) 0.35548(7) 0.73275(4) 0.03472(16) Uani 1 1 d . U . . .
Cl2 Cl 0.24994(6) 0.50078(9) 0.84437(4) 0.0588(2) Uani 1 1 d . U . . .
Cl1 Cl 0.31772(5) 0.64166(7) 0.70197(5) 0.0529(2) Uani 1 1 d . U . . .
Cl3 Cl 0.13848(6) 0.63385(10) 0.71276(6) 0.0706(3) Uani 1 1 d . U . . .
N10 N 0.17891(15) 0.3381(2) 0.71263(13) 0.0407(6) Uani 1 1 d . U . . .
N1 N 0.19517(16) 0.4979(2) 0.55442(14) 0.0443(6) Uani 1 1 d . U . . .
C1 C 0.21426(18) 0.4831(3) 0.61350(17) 0.0408(6) Uani 1 1 d . U . . .
F1 F -0.00274(17) -0.0721(3) 0.65792(17) 0.1015(10) Uani 1 1 d . U . . .
C29 C 0.42507(18) 0.3986(3) 0.80297(15) 0.0409(7) Uani 1 1 d . U . . .
C41 C 0.39030(19) 0.3524(3) 0.65287(15) 0.0412(7) Uani 1 1 d . U . . .
C35 C 0.33478(18) 0.1907(3) 0.75495(15) 0.0393(7) Uani 1 1 d . U . . .
C11 C 0.13410(18) 0.2328(3) 0.69714(15) 0.0413(7) Uani 1 1 d . U . . .
C40 C 0.2988(2) 0.1683(3) 0.81175(16) 0.0463(8) Uani 1 1 d . U . . .
H40 H 0.283750 0.237694 0.837407 0.056 Uiso 1 1 calc R U . . .
C34 C 0.4290(2) 0.5135(3) 0.83847(18) 0.0498(8) Uani 1 1 d . U . . .
H34 H 0.392312 0.576454 0.825275 0.060 Uiso 1 1 calc R U . . .
C33 C 0.4867(2) 0.5364(4) 0.89328(19) 0.0600(9) Uani 1 1 d . U . . .
H33 H 0.489169 0.615230 0.917281 0.072 Uiso 1 1 calc R U . . .
C46 C 0.3495(2) 0.3007(3) 0.59196(16) 0.0518(8) Uani 1 1 d . U . . .
H46 H 0.301945 0.265809 0.592878 0.062 Uiso 1 1 calc R U . . .
C36 C 0.3584(2) 0.0884(3) 0.71892(18) 0.0481(8) Uani 1 1 d . U . . .
H36 H 0.384543 0.102492 0.681011 0.058 Uiso 1 1 calc R U . . .
C17 C 0.1666(2) 0.5294(3) 0.48454(17) 0.0476(7) Uani 1 1 d . U . . .
C30 C 0.4801(2) 0.3081(3) 0.82308(17) 0.0503(8) Uani 1 1 d . U . . .
H30 H 0.477898 0.228950 0.799338 0.060 Uiso 1 1 calc R U . . .
C42 C 0.4592(2) 0.4039(3) 0.65030(19) 0.0539(8) Uani 1 1 d . U . . .
H42 H 0.487236 0.439428 0.691486 0.065 Uiso 1 1 calc R U . . .
C37 C 0.3436(2) -0.0350(3) 0.7386(2) 0.0607(10) Uani 1 1 d . U . . .
H37 H 0.359102 -0.104856 0.713532 0.073 Uiso 1 1 calc R U . . .
C45 C 0.3790(3) 0.3005(4) 0.52972(18) 0.0653(10) Uani 1 1 d . U . . .
H45 H 0.351620 0.264742 0.488267 0.078 Uiso 1 1 calc R U . . .
C38 C 0.3070(3) -0.0560(3) 0.7938(2) 0.0638(11) Uani 1 1 d . U . . .
H38 H 0.296742 -0.140255 0.806622 0.077 Uiso 1 1 calc R U . . .
C39 C 0.2848(2) 0.0457(3) 0.83121(19) 0.0574(9) Uani 1 1 d . U . . .
H39 H 0.260038 0.030928 0.870000 0.069 Uiso 1 1 calc R U . . .
C14 C 0.0426(2) 0.0304(4) 0.6699(2) 0.0648(10) Uani 1 1 d . U . . .
C31 C 0.5379(2) 0.3327(4) 0.87745(18) 0.0595(9) Uani 1 1 d . U . . .
H31 H 0.575769 0.271675 0.890063 0.071 Uiso 1 1 calc R U . . .
C32 C 0.5400(2) 0.4468(4) 0.91321(18) 0.0584(9) Uani 1 1 d . U . . .
H32 H 0.578408 0.462933 0.951559 0.070 Uiso 1 1 calc R U . . .
C18 C 0.1138(2) 0.4491(4) 0.4475(2) 0.0600(9) Uani 1 1 d . U . . .
C22 C 0.1922(2) 0.6416(3) 0.45834(18) 0.0576(9) Uani 1 1 d . U . . .
C21 C 0.1619(3) 0.6746(4) 0.38944(19) 0.0666(11) Uani 1 1 d . U . . .
H21 H 0.177141 0.750395 0.369439 0.080 Uiso 1 1 calc R U . . .
C13 C 0.1141(3) 0.0172(4) 0.6590(2) 0.0720(12) Uani 1 1 d . U . . .
H13 H 0.131263 -0.060546 0.642665 0.086 Uiso 1 1 calc R U . . .
C12 C 0.1602(2) 0.1197(4) 0.6723(2) 0.0674(11) Uani 1 1 d . U . . .
H12 H 0.209936 0.113913 0.664657 0.081 Uiso 1 1 calc R U . . .
C44 C 0.4475(3) 0.3520(4) 0.5283(2) 0.0747(12) Uani 1 1 d . U . . .
H44 H 0.467294 0.351578 0.485801 0.090 Uiso 1 1 calc R U . . .
C16 C 0.0623(2) 0.2393(4) 0.7095(2) 0.0625(10) Uani 1 1 d . U . . .
H16 H 0.044701 0.314685 0.728107 0.075 Uiso 1 1 calc R U . . .
C43 C 0.4876(3) 0.4039(4) 0.5879(2) 0.0728(11) Uani 1 1 d . U . . .
H43 H 0.534765 0.439911 0.586353 0.087 Uiso 1 1 calc R U . . .
C15 C 0.0160(2) 0.1365(4) 0.6950(3) 0.0781(13) Uani 1 1 d . U . . .
H15 H -0.033820 0.140601 0.702636 0.094 Uiso 1 1 calc R U . . .
C20 C 0.1105(3) 0.5986(5) 0.3509(2) 0.0751(12) Uani 1 1 d . U . . .
H20 H 0.090909 0.622254 0.304079 0.090 Uiso 1 1 calc R U . . .
C19 C 0.0862(3) 0.4883(5) 0.3779(2) 0.0769(12) Uani 1 1 d . U . . .
H19 H 0.050283 0.437782 0.349314 0.092 Uiso 1 1 calc R U . . .
C23 C 0.0911(3) 0.3274(5) 0.4806(3) 0.0884(14) Uani 1 1 d . U . . .
H23 H 0.104370 0.339376 0.532519 0.106 Uiso 1 1 calc R U . . .
C28 C 0.3199(3) 0.7364(5) 0.4658(3) 0.0982(16) Uani 1 1 d . U . . .
H28A H 0.340096 0.652470 0.458459 0.147 Uiso 1 1 calc R U . . .
H28B H 0.357477 0.787424 0.495311 0.147 Uiso 1 1 calc R U . . .
H28C H 0.305307 0.778473 0.420393 0.147 Uiso 1 1 calc R U . . .
C26 C 0.2537(3) 0.7226(4) 0.5015(2) 0.0857(15) Uani 1 1 d . U . . .
H26 H 0.270138 0.677890 0.547101 0.103 Uiso 1 1 calc R U . . .
C25 C 0.1360(3) 0.2173(5) 0.4627(4) 0.122(2) Uani 1 1 d . U . . .
H25A H 0.126573 0.203399 0.411847 0.184 Uiso 1 1 calc R U . . .
H25B H 0.122237 0.141199 0.486687 0.184 Uiso 1 1 calc R U . . .
H25C H 0.188593 0.235187 0.478020 0.184 Uiso 1 1 calc R U . . .
C24 C 0.0089(3) 0.3027(6) 0.4663(4) 0.124(2) Uani 1 1 d . U . . .
H24A H -0.017044 0.372910 0.484973 0.187 Uiso 1 1 calc R U . . .
H24B H -0.001833 0.223557 0.489243 0.187 Uiso 1 1 calc R U . . .
H24C H -0.007793 0.295682 0.415582 0.187 Uiso 1 1 calc R U . . .
C27 C 0.2207(5) 0.8493(6) 0.5181(3) 0.135(3) Uani 1 1 d . U . . .
H27A H 0.197056 0.889477 0.474357 0.203 Uiso 1 1 calc R U . . .
H27B H 0.259891 0.904540 0.541925 0.203 Uiso 1 1 calc R U . . .
H27C H 0.183780 0.835351 0.548737 0.203 Uiso 1 1 calc R U . . .

loop_
_atom_site_aniso_label
_atom_site_aniso_U_11
_atom_site_aniso_U_22
_atom_site_aniso_U_33
_atom_site_aniso_U_23
_atom_site_aniso_U_13
_atom_site_aniso_U_12
Re1 0.04127(7) 0.03295(7) 0.04249(7) -0.00712(5) 0.01145(5) -0.00107(6)
P1 0.0396(4) 0.0277(4) 0.0383(4) -0.0034(3) 0.0108(3) -0.0039(3)
Cl2 0.0768(6) 0.0574(5) 0.0449(4) -0.0163(4) 0.0179(4) 0.0033(4)
Cl1 0.0647(6) 0.0289(4) 0.0637(5) -0.0017(3) 0.0066(4) -0.0098(4)
Cl3 0.0657(6) 0.0684(6) 0.0787(6) -0.0101(5) 0.0154(5) 0.0275(5)
N10 0.0401(14) 0.0411(14) 0.0427(13) -0.0032(11) 0.0124(11) -0.0035(11)
N1 0.0483(16) 0.0383(15) 0.0458(13) -0.0031(10) 0.0061(12) 0.0020(11)
C1 0.0407(17) 0.0302(14) 0.0526(16) -0.0040(13) 0.0108(13) 0.0000(13)
F1 0.090(2) 0.0764(17) 0.144(2) -0.0323(17) 0.0340(18) -0.0462(16)
C29 0.0441(17) 0.0370(16) 0.0419(15) -0.0013(12) 0.0083(13) -0.0081(13)
C41 0.0510(18) 0.0335(15) 0.0417(14) 0.0025(12) 0.0150(13) 0.0027(13)
C35 0.0444(18) 0.0300(14) 0.0454(16) -0.0023(12) 0.0133(13) -0.0028(12)
C11 0.0416(17) 0.0432(17) 0.0398(15) -0.0004(13) 0.0086(13) -0.0048(13)
C40 0.063(2) 0.0339(16) 0.0450(16) -0.0039(13) 0.0184(15) -0.0069(15)
C34 0.053(2) 0.0410(17) 0.0540(18) -0.0067(14) 0.0046(15) -0.0042(15)
C33 0.065(2) 0.057(2) 0.0549(19) -0.0157(17) 0.0027(17) -0.0107(18)
C46 0.058(2) 0.054(2) 0.0448(16) -0.0011(15) 0.0122(15) 0.0086(16)
C36 0.058(2) 0.0325(15) 0.0601(19) -0.0069(14) 0.0275(16) -0.0032(15)
C17 0.0493(19) 0.0473(17) 0.0450(15) -0.0060(14) 0.0041(14) 0.0121(15)
C30 0.052(2) 0.0449(18) 0.0531(18) -0.0053(15) 0.0050(15) -0.0006(15)
C42 0.059(2) 0.0441(19) 0.064(2) 0.0073(16) 0.0264(17) -0.0057(16)
C37 0.078(3) 0.0314(16) 0.079(2) -0.0081(17) 0.033(2) -0.0025(17)
C45 0.092(3) 0.065(2) 0.0403(17) 0.0030(16) 0.0160(18) 0.026(2)
C38 0.088(3) 0.0307(18) 0.079(2) 0.0040(16) 0.033(2) -0.0052(17)
C39 0.078(3) 0.0404(19) 0.059(2) 0.0035(15) 0.0289(19) -0.0075(16)
C14 0.061(2) 0.056(2) 0.078(2) -0.011(2) 0.0127(19) -0.0230(19)
C31 0.055(2) 0.064(2) 0.055(2) 0.0041(17) -0.0014(17) 0.0038(18)
C32 0.053(2) 0.072(3) 0.0469(18) -0.0029(16) 0.0003(16) -0.0107(17)
C18 0.048(2) 0.060(2) 0.069(2) -0.0115(17) -0.0005(17) 0.0044(16)
C22 0.082(3) 0.0455(19) 0.0442(17) -0.0016(14) 0.0080(17) 0.0074(17)
C21 0.086(3) 0.058(2) 0.0536(19) 0.0032(17) 0.0058(19) 0.016(2)
C13 0.065(2) 0.064(2) 0.091(3) -0.035(2) 0.024(2) -0.0144(19)
C12 0.049(2) 0.069(2) 0.090(3) -0.038(2) 0.027(2) -0.0141(18)
C44 0.105(3) 0.068(3) 0.064(2) 0.0248(19) 0.052(2) 0.027(2)
C16 0.046(2) 0.047(2) 0.101(3) -0.0098(19) 0.029(2) -0.0019(15)
C43 0.077(3) 0.066(3) 0.087(3) 0.019(2) 0.048(2) 0.000(2)
C15 0.044(2) 0.067(2) 0.128(4) -0.013(2) 0.032(2) -0.0130(18)
C20 0.076(3) 0.086(3) 0.057(2) -0.001(2) -0.009(2) 0.025(2)
C19 0.061(3) 0.089(3) 0.072(2) -0.023(2) -0.015(2) 0.005(2)
C23 0.079(3) 0.077(3) 0.101(3) -0.010(2) -0.009(3) -0.024(2)
C28 0.090(4) 0.098(4) 0.097(4) -0.009(3) -0.013(3) -0.013(3)
C26 0.147(4) 0.058(2) 0.048(2) 0.0007(18) 0.006(2) -0.032(3)
C25 0.080(4) 0.068(3) 0.209(7) 0.013(4) -0.006(4) 0.002(3)
C24 0.083(3) 0.105(4) 0.194(6) -0.042(5) 0.049(4) -0.019(3)
C27 0.205(7) 0.101(4) 0.120(4) -0.063(4) 0.087(5) -0.049(4)

loop_
_atom_type_symbol
_atom_type_description
_atom_type_scat_dispersion_real
_atom_type_scat_dispersion_imag
_atom_type_scat_source
C C 0.0033 0.0016 'International Tables Vol C Tables 4.2.6.8 and 6.1.1.4'
H H 0.0000 0.0000 'International Tables Vol C Tables 4.2.6.8 and 6.1.1.4'
Cl Cl 0.1484 0.1585 'International Tables Vol C Tables 4.2.6.8 and 6.1.1.4'
F F 0.0171 0.0103 'International Tables Vol C Tables 4.2.6.8 and 6.1.1.4'
N N 0.0061 0.0033 'International Tables Vol C Tables 4.2.6.8 and 6.1.1.4'
P P 0.1023 0.0942 'International Tables Vol C Tables 4.2.6.8 and 6.1.1.4'
Re Re -1.0185 7.2310 'International Tables Vol C Tables 4.2.6.8 and 6.1.1.4'

loop_
_exptl_crystal_face_index_h
_exptl_crystal_face_index_k
_exptl_crystal_face_index_l
_exptl_crystal_face_perp_dist
4 -21 -25 0.2645
28 -10 -23 0.2183
23 18 -29 0.2490
16 30 13 0.2255
-29 -6 -4 0.0945
3 -17 8 0.3468
-18 8 7 0.2650
27 0 7 0.0868
-27 -7 -13 0.1767
-23 9 -7 0.1100
-21 -5 12 0.1558
13 -1 30 0.2416
28 -10 -1 0.2317

loop_
_geom_angle_atom_site_label_1
_geom_angle_atom_site_label_2
_geom_angle_atom_site_label_3
_geom_angle
_geom_angle_site_symmetry_1
_geom_angle_site_symmetry_3
_geom_angle_publ_flag
Cl2 Re1 P1 89.44(4) . . ?
Cl2 Re1 Cl1 93.93(4) . . ?
Cl2 Re1 Cl3 86.71(4) . . ?
Cl1 Re1 P1 79.36(3) . . ?
Cl3 Re1 P1 165.42(3) . . ?
Cl3 Re1 Cl1 86.88(4) . . ?
N10 Re1 P1 94.15(9) . . ?
N10 Re1 Cl2 99.21(9) . . ?
N10 Re1 Cl1 165.30(9) . . ?
N10 Re1 Cl3 100.35(10) . . ?
N10 Re1 C1 88.11(12) . . ?
C1 Re1 P1 97.52(10) . . ?
C1 Re1 Cl2 169.54(9) . . ?
C1 Re1 Cl1 79.78(9) . . ?
C1 Re1 Cl3 84.62(9) . . ?
C29 P1 Re1 119.67(11) . . ?
C41 P1 Re1 113.34(11) . . ?
C41 P1 C29 105.21(15) . . ?
C35 P1 Re1 110.30(11) . . ?
C35 P1 C29 100.71(14) . . ?
C35 P1 C41 106.18(14) . . ?
C11 N10 Re1 172.1(2) . . ?
C1 N1 C17 172.6(3) . . ?
N1 C1 Re1 170.6(3) . . ?
C34 C29 P1 123.6(3) . . ?
C34 C29 C30 118.9(3) . . ?
C30 C29 P1 117.5(2) . . ?
C46 C41 P1 118.7(3) . . ?
C42 C41 P1 121.9(3) . . ?
C42 C41 C46 119.3(3) . . ?
C40 C35 P1 117.1(2) . . ?
C40 C35 C36 119.3(3) . . ?
C36 C35 P1 123.6(2) . . ?
N10 C11 C12 122.2(3) . . ?
C16 C11 N10 118.2(3) . . ?
C16 C11 C12 119.5(3) . . ?
C35 C40 H40 119.8 . . ?
C39 C40 C35 120.5(3) . . ?
C39 C40 H40 119.8 . . ?
C29 C34 H34 120.1 . . ?
C33 C34 C29 119.9(3) . . ?
C33 C34 H34 120.1 . . ?
C34 C33 H33 119.5 . . ?
C32 C33 C34 120.9(3) . . ?
C32 C33 H33 119.5 . . ?
C41 C46 H46 120.2 . . ?
C45 C46 C41 119.7(4) . . ?
C45 C46 H46 120.2 . . ?
C35 C36 H36 120.1 . . ?
C35 C36 C37 119.8(3) . . ?
C37 C36 H36 120.1 . . ?
C18 C17 N1 117.9(3) . . ?
C18 C17 C22 125.2(3) . . ?
C22 C17 N1 116.9(3) . . ?
C29 C30 H30 119.7 . . ?
C31 C30 C29 120.6(3) . . ?
C31 C30 H30 119.7 . . ?
C41 C42 H42 119.8 . . ?
C41 C42 C43 120.4(4) . . ?
C43 C42 H42 119.8 . . ?
C36 C37 H37 119.8 . . ?
C38 C37 C36 120.4(3) . . ?
C38 C37 H37 119.8 . . ?
C46 C45 H45 119.9 . . ?
C44 C45 C46 120.1(4) . . ?
C44 C45 H45 119.9 . . ?
C37 C38 H38 119.9 . . ?
C37 C38 C39 120.2(3) . . ?
C39 C38 H38 119.9 . . ?
C40 C39 C38 119.8(4) . . ?
C40 C39 H39 120.1 . . ?
C38 C39 H39 120.1 . . ?
F1 C14 C13 117.9(4) . . ?
C15 C14 F1 118.3(4) . . ?
C15 C14 C13 123.7(4) . . ?
C30 C31 H31 120.2 . . ?
C32 C31 C30 119.7(4) . . ?
C32 C31 H31 120.2 . . ?
C33 C32 C31 120.0(3) . . ?
C33 C32 H32 120.0 . . ?
C31 C32 H32 120.0 . . ?
C17 C18 C19 114.8(4) . . ?
C17 C18 C23 120.8(4) . . ?
C19 C18 C23 124.3(4) . . ?
C17 C22 C26 122.1(3) . . ?
C21 C22 C17 116.7(4) . . ?
C21 C22 C26 121.1(4) . . ?
C22 C21 H21 119.9 . . ?
C20 C21 C22 120.3(4) . . ?
C20 C21 H21 119.9 . . ?
C14 C13 H13 121.1 . . ?
C14 C13 C12 117.9(4) . . ?
C12 C13 H13 121.1 . . ?
C11 C12 H12 119.9 . . ?
C13 C12 C11 120.1(4) . . ?
C13 C12 H12 119.9 . . ?
C45 C44 H44 119.8 . . ?
C43 C44 C45 120.5(4) . . ?
C43 C44 H44 119.8 . . ?
C11 C16 H16 120.0 . . ?
C15 C16 C11 120.0(4) . . ?
C15 C16 H16 120.0 . . ?
C42 C43 H43 120.0 . . ?
C44 C43 C42 120.0(4) . . ?
C44 C43 H43 120.0 . . ?
C14 C15 C16 118.8(4) . . ?
C14 C15 H15 120.6 . . ?
C16 C15 H15 120.6 . . ?
C21 C20 H20 119.0 . . ?
C21 C20 C19 122.0(4) . . ?
C19 C20 H20 119.0 . . ?
C18 C19 H19 119.5 . . ?
C20 C19 C18 121.1(4) . . ?
C20 C19 H19 119.5 . . ?
C18 C23 H23 106.0 . . ?
C25 C23 C18 111.0(5) . . ?
C25 C23 H23 106.0 . . ?
C25 C23 C24 113.3(4) . . ?
C24 C23 C18 113.8(5) . . ?
C24 C23 H23 106.0 . . ?
H28A C28 H28B 109.5 . . ?
H28A C28 H28C 109.5 . . ?
H28B C28 H28C 109.5 . . ?
C26 C28 H28A 109.5 . . ?
C26 C28 H28B 109.5 . . ?
C26 C28 H28C 109.5 . . ?
C22 C26 H26 107.5 . . ?
C28 C26 C22 112.4(4) . . ?
C28 C26 H26 107.5 . . ?
C28 C26 C27 113.1(4) . . ?
C27 C26 C22 108.5(5) . . ?
C27 C26 H26 107.5 . . ?
C23 C25 H25A 109.5 . . ?
C23 C25 H25B 109.5 . . ?
C23 C25 H25C 109.5 . . ?
H25A C25 H25B 109.5 . . ?
H25A C25 H25C 109.5 . . ?
H25B C25 H25C 109.5 . . ?
C23 C24 H24A 109.5 . . ?
C23 C24 H24B 109.5 . . ?
C23 C24 H24C 109.5 . . ?
H24A C24 H24B 109.5 . . ?
H24A C24 H24C 109.5 . . ?
H24B C24 H24C 109.5 . . ?
C26 C27 H27A 109.5 . . ?
C26 C27 H27B 109.5 . . ?
C26 C27 H27C 109.5 . . ?
H27A C27 H27B 109.5 . . ?
H27A C27 H27C 109.5 . . ?
H27B C27 H27C 109.5 . . ?

loop_
_geom_bond_atom_site_label_1
_geom_bond_atom_site_label_2
_geom_bond_distance
_geom_bond_site_symmetry_2
_geom_bond_publ_flag
Re1 P1 2.4476(9) . ?
Re1 Cl2 2.3946(10) . ?
Re1 Cl1 2.4294(9) . ?
Re1 Cl3 2.4144(10) . ?
Re1 N10 1.722(3) . ?
Re1 C1 2.023(3) . ?
P1 C29 1.832(3) . ?
P1 C41 1.823(3) . ?
P1 C35 1.821(3) . ?
N10 C11 1.385(4) . ?
N1 C1 1.147(4) . ?
N1 C17 1.404(4) . ?
F1 C14 1.361(4) . ?
C29 C34 1.389(4) . ?
C29 C30 1.397(5) . ?
C41 C46 1.397(4) . ?
C41 C42 1.385(5) . ?
C35 C40 1.390(4) . ?
C35 C36 1.392(4) . ?
C11 C12 1.400(5) . ?
C11 C16 1.380(5) . ?
C40 H40 0.9500 . ?
C40 C39 1.383(4) . ?
C34 H34 0.9500 . ?
C34 C33 1.389(5) . ?
C33 H33 0.9500 . ?
C33 C32 1.369(6) . ?
C46 H46 0.9500 . ?
C46 C45 1.396(5) . ?
C36 H36 0.9500 . ?
C36 C37 1.396(5) . ?
C17 C18 1.392(5) . ?
C17 C22 1.399(5) . ?
C30 H30 0.9500 . ?
C30 C31 1.389(5) . ?
C42 H42 0.9500 . ?
C42 C43 1.389(5) . ?
C37 H37 0.9500 . ?
C37 C38 1.367(6) . ?
C45 H45 0.9500 . ?
C45 C44 1.374(7) . ?
C38 H38 0.9500 . ?
C38 C39 1.392(5) . ?
C39 H39 0.9500 . ?
C14 C13 1.370(6) . ?
C14 C15 1.345(6) . ?
C31 H31 0.9500 . ?
C31 C32 1.385(5) . ?
C32 H32 0.9500 . ?
C18 C19 1.418(6) . ?
C18 C23 1.523(6) . ?
C22 C21 1.399(5) . ?
C22 C26 1.546(6) . ?
C21 H21 0.9500 . ?
C21 C20 1.361(6) . ?
C13 H13 0.9500 . ?
C13 C12 1.371(5) . ?
C12 H12 0.9500 . ?
C44 H44 0.9500 . ?
C44 C43 1.373(6) . ?
C16 H16 0.9500 . ?
C16 C15 1.378(5) . ?
C43 H43 0.9500 . ?
C15 H15 0.9500 . ?
C20 H20 0.9500 . ?
C20 C19 1.379(7) . ?
C19 H19 0.9500 . ?
C23 H23 1.0000 . ?
C23 C25 1.497(8) . ?
C23 C24 1.511(7) . ?
C28 H28A 0.9800 . ?
C28 H28B 0.9800 . ?
C28 H28C 0.9800 . ?
C28 C26 1.497(8) . ?
C26 H26 1.0000 . ?
C26 C27 1.524(8) . ?
C25 H25A 0.9800 . ?
C25 H25B 0.9800 . ?
C25 H25C 0.9800 . ?
C24 H24A 0.9800 . ?
C24 H24B 0.9800 . ?
C24 H24C 0.9800 . ?
C27 H27A 0.9800 . ?
C27 H27B 0.9800 . ?
C27 H27C 0.9800 . ?

loop_
_geom_torsion_atom_site_label_1
_geom_torsion_atom_site_label_2
_geom_torsion_atom_site_label_3
_geom_torsion_atom_site_label_4
_geom_torsion
_geom_torsion_site_symmetry_1
_geom_torsion_site_symmetry_2
_geom_torsion_site_symmetry_3
_geom_torsion_site_symmetry_4
_geom_torsion_publ_flag
Re1 P1 C29 C34 -17.5(3) . . . . ?
Re1 P1 C29 C30 160.1(2) . . . . ?
Re1 P1 C41 C46 -58.7(3) . . . . ?
Re1 P1 C41 C42 118.9(3) . . . . ?
Re1 P1 C35 C40 -52.3(3) . . . . ?
Re1 P1 C35 C36 128.6(3) . . . . ?
P1 C29 C34 C33 177.1(3) . . . . ?
P1 C29 C30 C31 -178.0(3) . . . . ?
P1 C41 C46 C45 178.2(3) . . . . ?
P1 C41 C42 C43 -177.7(3) . . . . ?
P1 C35 C40 C39 179.1(3) . . . . ?
P1 C35 C36 C37 -178.7(3) . . . . ?
N10 C11 C12 C13 178.7(4) . . . . ?
N10 C11 C16 C15 -179.8(4) . . . . ?
N1 C17 C18 C19 178.6(3) . . . . ?
N1 C17 C18 C23 -3.2(6) . . . . ?
N1 C17 C22 C21 -178.1(3) . . . . ?
N1 C17 C22 C26 4.9(6) . . . . ?
F1 C14 C13 C12 -178.8(4) . . . . ?
F1 C14 C15 C16 177.8(4) . . . . ?
C29 P1 C41 C46 168.8(3) . . . . ?
C29 P1 C41 C42 -13.7(3) . . . . ?
C29 P1 C35 C40 75.1(3) . . . . ?
C29 P1 C35 C36 -104.1(3) . . . . ?
C29 C34 C33 C32 -0.2(6) . . . . ?
C29 C30 C31 C32 1.6(6) . . . . ?
C41 P1 C29 C34 111.3(3) . . . . ?
C41 P1 C29 C30 -71.1(3) . . . . ?
C41 P1 C35 C40 -175.5(3) . . . . ?
C41 P1 C35 C36 5.4(3) . . . . ?
C41 C46 C45 C44 -0.6(6) . . . . ?
C41 C42 C43 C44 -0.4(6) . . . . ?
C35 P1 C29 C34 -138.5(3) . . . . ?
C35 P1 C29 C30 39.1(3) . . . . ?
C35 P1 C41 C46 62.6(3) . . . . ?
C35 P1 C41 C42 -119.9(3) . . . . ?
C35 C40 C39 C38 0.2(6) . . . . ?
C35 C36 C37 C38 -1.0(6) . . . . ?
C11 C16 C15 C14 1.1(7) . . . . ?
C40 C35 C36 C37 2.1(5) . . . . ?
C34 C29 C30 C31 -0.2(5) . . . . ?
C34 C33 C32 C31 1.6(6) . . . . ?
C46 C41 C42 C43 -0.2(5) . . . . ?
C46 C45 C44 C43 0.0(6) . . . . ?
C36 C35 C40 C39 -1.8(5) . . . . ?
C36 C37 C38 C39 -0.6(7) . . . . ?
C17 C18 C19 C20 -0.5(6) . . . . ?
C17 C18 C23 C25 -93.2(5) . . . . ?
C17 C18 C23 C24 137.6(5) . . . . ?
C17 C22 C21 C20 -0.6(6) . . . . ?
C17 C22 C26 C28 120.0(5) . . . . ?
C17 C22 C26 C27 -114.2(4) . . . . ?
C30 C29 C34 C33 -0.5(5) . . . . ?
C30 C31 C32 C33 -2.3(6) . . . . ?
C42 C41 C46 C45 0.7(5) . . . . ?
C37 C38 C39 C40 1.0(7) . . . . ?
C45 C44 C43 C42 0.5(6) . . . . ?
C14 C13 C12 C11 0.8(7) . . . . ?
C18 C17 C22 C21 0.1(6) . . . . ?
C18 C17 C22 C26 -176.9(4) . . . . ?
C22 C17 C18 C19 0.4(6) . . . . ?
C22 C17 C18 C23 178.7(4) . . . . ?
C22 C21 C20 C19 0.6(7) . . . . ?
C21 C22 C26 C28 -56.9(6) . . . . ?
C21 C22 C26 C27 68.9(6) . . . . ?
C21 C20 C19 C18 0.0(7) . . . . ?
C13 C14 C15 C16 1.3(8) . . . . ?
C12 C11 C16 C15 -2.4(6) . . . . ?
C16 C11 C12 C13 1.4(6) . . . . ?
C15 C14 C13 C12 -2.3(8) . . . . ?
C19 C18 C23 C25 84.9(6) . . . . ?
C19 C18 C23 C24 -44.3(7) . . . . ?
C23 C18 C19 C20 -178.6(5) . . . . ?
C26 C22 C21 C20 176.5(4) . . . . ?
